data_4113292
loop_
_publ_author_name
'Ryo Sekiya'
'Shin-ichi Nishikiori'
'Katsuyuki Ogura'

_publ_contact_author_email csekiya@mail.ecc.u-tokyo.ac.jp
_publ_contact_author_name 'Sekiya, Ryo'
_publ_section_title
;
 Crystalline Inclusion Compounds Constructed through Self-Assembly of
 Isonicotinic Acid and Thiocyanato Coordination Bridges
;
_journal_name_full 'Journal of the American Chemical Society'
_journal_page_first 16587
_journal_page_last 16600
_journal_paper_doi 10.1021/ja0463280
_journal_volume 126
_journal_year 2004
_chemical_formula_moiety 'C21 H15 N4 Ni O4 S2'
_chemical_formula_sum 'C21 H15 N4 Ni O4 S2'
_chemical_formula_weight 510.2
_chemical_name_systematic
;
 catena-bis(N-isonicotinic acid)nickel(II)-
bis(/m-thiocyanato-N,N',S,S')(anthracene)1/2
;
_space_group_IT_number 2
_symmetry_cell_setting triclinic
_symmetry_space_group_name_Hall '-P 1'
_symmetry_space_group_name_H-M 'P -1'
_atom_sites_solution_hydrogens geom
_atom_sites_solution_primary direct
_atom_sites_solution_secondary difmap
_audit_creation_date 2004-06-21T15:37:10-00:00
_audit_creation_method 'WinGX routine CIF_UPDATE'
_cell_angle_alpha 104.590(3)
_cell_angle_beta 54.736(5)
_cell_angle_gamma 97.602(8)
_cell_formula_units_Z 2
_cell_length_a 7.2337(7)
_cell_length_b 11.0126(13)
_cell_length_c 16.7266(16)
_cell_measurement_temperature 293(2)
_cell_measurement_theta_max 27.48
_cell_measurement_theta_min 1.53
_cell_volume 1052.7(2)
_computing_cell_refinement RAPID-AUTO
_computing_data_collection RAPID-AUTO
_computing_structure_refinement 'SHELXL-97 (Sheldrick, 1997)'
_computing_structure_solution 'SHELXS-97 (Sheldricj, 1997)'
_diffrn_ambient_temperature 293(2)
_diffrn_measurement_device_type 'Rigaku RAXIS-RAPID'
_diffrn_measurement_method \w
_diffrn_radiation_monochromator graphite
_diffrn_radiation_type MoK\a
_diffrn_radiation_wavelength 0.71069
_diffrn_reflns_av_R_equivalents 0.0352
_diffrn_reflns_av_sigmaI/netI 0.0268
_diffrn_reflns_limit_h_max 0
_diffrn_reflns_limit_h_min -9
_diffrn_reflns_limit_k_max 14
_diffrn_reflns_limit_k_min -13
_diffrn_reflns_limit_l_max 17
_diffrn_reflns_limit_l_min -21
_diffrn_reflns_number 4652
_diffrn_reflns_theta_max 27.48
_diffrn_reflns_theta_min 1.53
_exptl_absorpt_coefficient_mu 1.158
_exptl_absorpt_correction_T_max 1.0000
_exptl_absorpt_correction_T_min 0.8262
_exptl_absorpt_correction_type empirical
_exptl_crystal_colour green
_exptl_crystal_density_diffrn 1.61
_exptl_crystal_description block
_exptl_crystal_F_000 522
_exptl_crystal_size_max 0.40
_exptl_crystal_size_mid 0.20
_exptl_crystal_size_min 0.20
_refine_diff_density_max 0.513
_refine_diff_density_min -0.483
_refine_diff_density_rms 0.137
_refine_ls_extinction_method none
_refine_ls_goodness_of_fit_ref 1.156
_refine_ls_hydrogen_treatment mixed
_refine_ls_matrix_type full
_refine_ls_number_parameters 292
_refine_ls_number_reflns 4652
_refine_ls_number_restraints 0
_refine_ls_restrained_S_all 1.156
_refine_ls_R_factor_all 0.0571
_refine_ls_R_factor_gt 0.0393
_refine_ls_shift/su_max 0.000
_refine_ls_shift/su_mean 0.000
_refine_ls_structure_factor_coef Fsqd
_refine_ls_weighting_details 'calc w=1/[\s^2^(Fo^2^)+(0.0847P)^2^+0.3316P] where P=(Fo^2^+2Fc^2^)/3'
_refine_ls_weighting_scheme calc
_refine_ls_wR_factor_gt 0.1151
_refine_ls_wR_factor_ref 0.1408
_reflns_number_observed 3772
_reflns_number_total 4652
_reflns_threshold_expression >2sigma(I)
_cod_data_source_file ja0463280si20040622_120401.cif
_cod_data_source_block anthraceneinclude
_cod_original_cell_volume 1052.74(19)
_cod_database_code 4113292

loop_
_symmetry_equiv_pos_as_xyz
'x, y, z'
'-x, -y, -z'

loop_
_atom_site_aniso_label
_atom_site_aniso_U_11
_atom_site_aniso_U_22
_atom_site_aniso_U_33
_atom_site_aniso_U_23
_atom_site_aniso_U_13
_atom_site_aniso_U_12
Ni1 0.0291(3) 0.0223(3) 0.0288(3) 0.0011(2) -0.0177(2) 0.00611(19)
Ni2 0.0283(3) 0.0221(3) 0.0297(3) 0.0021(2) -0.0166(2) 0.00526(19)
S1 0.0298(4) 0.0277(4) 0.0411(4) 0.0065(3) -0.0143(3) 0.0077(3)
S2 0.0323(4) 0.0270(4) 0.0600(6) 0.0080(4) -0.0270(4) 0.0053(3)
O11 0.0541(17) 0.0712(19) 0.0320(13) 0.0012(12) -0.0236(12) 0.0084(14)
O12 0.0591(17) 0.078(2) 0.0447(15) -0.0063(14) -0.0359(14) 0.0204(15)
O21 0.0490(16) 0.088(2) 0.0477(16) -0.0115(15) -0.0346(14) 0.0156(15)
O22 0.0539(17) 0.088(2) 0.0359(14) -0.0137(14) -0.0290(13) 0.0197(15)
N1 0.0321(13) 0.0247(13) 0.0373(14) 0.0024(10) -0.0184(11) 0.0039(10)
N2 0.0314(13) 0.0286(13) 0.0399(15) 0.0063(11) -0.0201(12) 0.0039(10)
N11 0.0335(14) 0.0337(14) 0.0330(13) 0.0033(11) -0.0202(11) 0.0059(10)
N21 0.0306(13) 0.0340(14) 0.0302(13) 0.0029(10) -0.0182(11) 0.0041(10)
C1 0.0266(14) 0.0278(15) 0.0252(13) 0.0032(11) -0.0146(11) 0.0029(11)
C2 0.0236(13) 0.0262(14) 0.0287(14) 0.0009(11) -0.0137(11) 0.0022(11)
C11 0.0375(17) 0.0459(19) 0.0327(16) -0.0018(14) -0.0198(14) 0.0150(14)
C12 0.0414(19) 0.053(2) 0.0378(18) 0.0002(15) -0.0256(15) 0.0145(15)
C13 0.0415(18) 0.0396(17) 0.0329(16) 0.0026(13) -0.0232(14) 0.0054(13)
C14 0.0340(17) 0.051(2) 0.0307(16) 0.0040(14) -0.0160(14) 0.0048(14)
C15 0.0323(16) 0.0445(19) 0.0382(17) 0.0055(14) -0.0206(14) 0.0062(13)
C16 0.049(2) 0.046(2) 0.0327(17) 0.0023(15) -0.0237(16) 0.0071(15)
C21 0.0299(16) 0.0451(19) 0.0331(16) -0.0009(14) -0.0167(13) 0.0089(13)
C22 0.0331(17) 0.0435(18) 0.0384(17) 0.0018(14) -0.0218(14) 0.0045(13)
C23 0.0354(17) 0.0379(17) 0.0332(16) 0.0028(13) -0.0200(14) 0.0016(13)
C24 0.0359(17) 0.0421(18) 0.0334(16) -0.0016(14) -0.0185(14) 0.0098(13)
C25 0.0300(16) 0.0366(17) 0.0384(17) 0.0004(13) -0.0202(13) 0.0071(12)
C26 0.045(2) 0.046(2) 0.0355(17) -0.0002(15) -0.0246(15) 0.0058(15)
C101 0.082(4) 0.054(3) 0.053(3) 0.017(2) -0.028(2) -0.013(2)
C102 0.060(3) 0.064(3) 0.072(3) 0.023(2) -0.029(2) -0.013(2)
C103 0.065(3) 0.062(3) 0.070(3) 0.027(2) -0.042(2) -0.021(2)
C104 0.062(3) 0.049(2) 0.052(2) 0.0215(18) -0.036(2) -0.0180(18)
C105 0.066(3) 0.048(2) 0.047(2) 0.0188(17) -0.034(2) -0.0179(19)
C106 0.080(3) 0.060(3) 0.049(2) 0.020(2) -0.037(2) -0.019(2)
C107 0.072(3) 0.064(3) 0.052(2) 0.028(2) -0.045(2) -0.023(2)

loop_
_atom_site_label
_atom_site_type_symbol
_atom_site_fract_x
_atom_site_fract_y
_atom_site_fract_z
_atom_site_U_iso_or_equiv
_atom_site_thermal_displace_type
_atom_site_occupancy
_atom_site_symmetry_multiplicity
_atom_site_calc_flag
_atom_site_refinement_flags
Ni1 Ni 0 0 0 0.02617(15) Uani 1 2 d S
Ni2 Ni 0 0.5 0 0.02670(15) Uani 1 2 d S
S1 S -0.36361(13) 0.39221(7) 0.10853(6) 0.0356(2) Uani 1 1 d .
S2 S 0.34263(13) 0.13151(7) -0.04337(7) 0.0389(2) Uani 1 1 d .
O11 O -0.2838(5) 0.1230(3) 0.49405(19) 0.0541(7) Uani 1 1 d .
H211 H -0.2668 0.1406 0.54 0.081 Uiso 1 1 calc R
O12 O 0.0861(5) 0.0791(3) 0.4021(2) 0.0588(8) Uani 1 1 d .
O21 O -0.2306(5) 0.2372(3) 0.6383(2) 0.0612(8) Uani 1 1 d .
O22 O 0.1337(5) 0.1844(3) 0.5466(2) 0.0607(8) Uani 1 1 d .
H222 H 0.1082 0.1535 0.5039 0.091 Uiso 1 1 calc R
N1 N -0.2070(4) 0.1517(2) 0.0622(2) 0.0326(6) Uani 1 1 d .
N2 N 0.1930(4) 0.3596(2) -0.0272(2) 0.0331(6) Uani 1 1 d .
N11 N -0.0601(4) 0.0044(2) 0.1409(2) 0.0327(6) Uani 1 1 d .
N21 N -0.0061(4) 0.4090(2) 0.87386(19) 0.0314(5) Uani 1 1 d .
C1 C -0.2723(5) 0.2503(3) 0.0812(2) 0.0268(6) Uani 1 1 d .
C2 C 0.2546(5) 0.2655(3) -0.0339(2) 0.0277(6) Uani 1 1 d .
C11 C 0.1121(6) -0.0196(3) 0.1432(3) 0.0392(7) Uani 1 1 d .
H11 H 0.2459 -0.0522 0.083 0.047 Uiso 1 1 calc R
C12 C 0.1020(6) 0.0014(4) 0.2299(3) 0.0425(8) Uani 1 1 d .
H12 H 0.227 -0.0159 0.228 0.051 Uiso 1 1 calc R
C13 C -0.0954(6) 0.0483(3) 0.3197(3) 0.0372(7) Uani 1 1 d .
C14 C -0.2788(6) 0.0676(3) 0.3198(3) 0.0403(8) Uani 1 1 d .
H14 H -0.4165 0.0959 0.3797 0.048 Uiso 1 1 calc R
C15 C -0.2552(5) 0.0444(3) 0.2295(3) 0.0380(7) Uani 1 1 d .
H15 H -0.3803 0.057 0.2299 0.046 Uiso 1 1 calc R
C16 C -0.0957(6) 0.0845(4) 0.4115(3) 0.0425(8) Uani 1 1 d .
C21 C -0.1919(5) 0.4175(3) 0.8765(3) 0.0377(7) Uani 1 1 d .
H21 H -0.3155 0.4632 0.9345 0.045 Uiso 1 1 calc R
C22 C -0.2099(6) 0.3627(3) 0.7986(3) 0.0384(7) Uani 1 1 d .
H22 H -0.3436 0.3701 0.8041 0.046 Uiso 1 1 calc R
C23 C -0.0277(5) 0.2964(3) 0.7118(2) 0.0360(7) Uani 1 1 d .
C24 C 0.1680(6) 0.2879(3) 0.7071(3) 0.0387(7) Uani 1 1 d .
H24 H 0.295 0.2445 0.6493 0.046 Uiso 1 1 calc R
C25 C 0.1704(5) 0.3447(3) 0.7890(2) 0.0354(7) Uani 1 1 d .
H25 H 0.3017 0.3383 0.7857 0.042 Uiso 1 1 calc R
C26 C -0.0462(6) 0.2361(4) 0.6270(3) 0.0422(8) Uani 1 1 d .
C101 C 0.0054(9) 0.6577(5) 0.7409(4) 0.0695(13) Uani 1 1 d .
H101 H -0.0916 0.6922 0.8091 0.083 Uiso 1 1 calc R
C102 C 1.0623(9) 0.3448(5) 0.3231(4) 0.0695(13) Uani 1 1 d .
H102 H 1.2037 0.3125 0.2969 0.083 Uiso 1 1 calc R
C103 C 0.9229(8) 0.3938(4) 0.4225(4) 0.0631(12) Uani 1 1 d .
H103 H 0.9673 0.3925 0.4645 0.076 Uiso 1 1 calc R
C104 C 0.7096(7) 0.4469(4) 0.4633(3) 0.0517(10) Uani 1 1 d .
C105 C 0.3583(8) 0.5549(4) 0.6023(3) 0.0522(10) Uani 1 1 d .
C106 C 0.2062(9) 0.6113(4) 0.7056(3) 0.0625(12) Uani 1 1 d .
H106 H 0.2481 0.6159 0.7494 0.075 Uiso 1 1 calc R
C107 C 0.5645(8) 0.5022(4) 0.5637(3) 0.0559(11) Uani 1 1 d .
H107 H 0.6072 0.5039 0.6068 0.067 Uiso 1 1 calc R

loop_
_atom_type_symbol
_atom_type_description
_atom_type_scat_dispersion_real
_atom_type_scat_dispersion_imag
_atom_type_scat_source
C C 0.0033 0.0016 'International Tables Vol C Tables 4.2.6.8 and 6.1.1.4'
H H 0 0 'International Tables Vol C Tables 4.2.6.8 and 6.1.1.4'
N N 0.0061 0.0033 'International Tables Vol C Tables 4.2.6.8 and 6.1.1.4'
O O 0.0106 0.006 'International Tables Vol C Tables 4.2.6.8 and 6.1.1.4'
S S 0.1246 0.1234 'International Tables Vol C Tables 4.2.6.8 and 6.1.1.4'
Ni Ni 0.3393 1.1124 'International Tables Vol C Tables 4.2.6.8 and 6.1.1.4'

loop_
_geom_angle_atom_site_label_1
_geom_angle_atom_site_label_2
_geom_angle_atom_site_label_3
_geom_angle
_geom_angle_site_symmetry_1
_geom_angle_site_symmetry_3
N1 Ni1 N1 180.00(19) . 2
N1 Ni1 N11 89.82(11) . 2
N1 Ni1 N11 90.18(11) 2 2
N1 Ni1 N11 90.18(11) . .
N1 Ni1 N11 89.82(11) 2 .
N11 Ni1 N11 180.00(14) 2 .
N1 Ni1 S2 86.98(8) . 2
N1 Ni1 S2 93.02(8) 2 2
N11 Ni1 S2 89.41(7) 2 2
N11 Ni1 S2 90.59(7) . 2
N1 Ni1 S2 93.02(8) . .
N1 Ni1 S2 86.98(8) 2 .
N11 Ni1 S2 90.59(7) 2 .
N11 Ni1 S2 89.41(7) . .
S2 Ni1 S2 180.00(6) 2 .
N2 Ni2 N2 180.00(18) . 2_565
N2 Ni2 N21 89.95(11) . 2_566
N2 Ni2 N21 90.05(11) 2_565 2_566
N2 Ni2 N21 90.05(11) . 1_554
N2 Ni2 N21 89.95(11) 2_565 1_554
N21 Ni2 N21 180.00(8) 2_566 1_554
N2 Ni2 S1 92.91(8) . .
N2 Ni2 S1 87.09(8) 2_565 .
N21 Ni2 S1 91.12(7) 2_566 .
N21 Ni2 S1 88.88(7) 1_554 .
N2 Ni2 S1 87.09(8) . 2_565
N2 Ni2 S1 92.91(8) 2_565 2_565
N21 Ni2 S1 88.88(7) 2_566 2_565
N21 Ni2 S1 91.12(7) 1_554 2_565
S1 Ni2 S1 180.00(3) . 2_565
C1 S1 Ni2 101.39(10) . .
C2 S2 Ni1 101.19(10) . .
C1 N1 Ni1 162.4(2) . .
C2 N2 Ni2 163.6(2) . .
C11 N11 C15 117.0(3) . .
C11 N11 Ni1 118.7(2) . .
C15 N11 Ni1 123.9(2) . .
C21 N21 C25 117.1(3) . .
C21 N21 Ni2 119.5(2) . 1_556
C25 N21 Ni2 123.4(2) . 1_556
N1 C1 S1 179.5(3) . .
N2 C2 S2 179.8(3) . .
N11 C11 C12 123.3(3) . .
C11 C12 C13 119.1(3) . .
C14 C13 C12 118.7(3) . .
C14 C13 C16 122.6(3) . .
C12 C13 C16 118.5(3) . .
C13 C14 C15 118.6(3) . .
N11 C15 C14 123.1(3) . .
O12 C16 O11 125.0(3) . .
O12 C16 C13 118.1(3) . .
O11 C16 C13 116.8(3) . .
N21 C21 C22 123.4(3) . .
C21 C22 C23 119.1(3) . .
C22 C23 C24 118.4(3) . .
C22 C23 C26 119.4(3) . .
C24 C23 C26 122.2(3) . .
C25 C24 C23 118.6(3) . .
N21 C25 C24 123.5(3) . .
O21 C26 O22 124.5(3) . .
O21 C26 C23 119.5(3) . .
O22 C26 C23 116.0(3) . .
C106 C101 C102 121.0(5) . 2_666
C103 C102 C101 120.4(5) . 2_666
C102 C103 C104 120.6(5) . .
C107 C104 C103 122.9(4) . .
C107 C104 C105 118.2(4) . 2_666
C103 C104 C105 118.9(4) . 2_666
C107 C105 C106 123.1(4) . .
C107 C105 C104 119.5(4) . 2_666
C106 C105 C104 117.5(5) . 2_666
C101 C106 C105 121.6(5) . .
C105 C107 C104 122.3(4) . .

loop_
_geom_bond_atom_site_label_1
_geom_bond_atom_site_label_2
_geom_bond_distance
_geom_bond_site_symmetry_2
Ni1 N1 2.026(3) .
Ni1 N1 2.026(3) 2
Ni1 N11 2.124(3) 2
Ni1 N11 2.124(3) .
Ni1 S2 2.5040(8) 2
Ni1 S2 2.5040(8) .
Ni2 N2 2.008(3) .
Ni2 N2 2.008(3) 2_565
Ni2 N21 2.119(3) 2_566
Ni2 N21 2.119(3) 1_554
Ni2 S1 2.5237(8) .
Ni2 S1 2.5237(8) 2_565
S1 C1 1.629(3) .
S2 C2 1.619(3) .
O11 C16 1.275(4) .
O12 C16 1.240(5) .
O21 C26 1.235(4) .
O22 C26 1.272(4) .
N1 C1 1.137(4) .
N2 C2 1.136(4) .
N11 C11 1.330(4) .
N11 C15 1.343(4) .
N21 C21 1.334(4) .
N21 C25 1.336(4) .
N21 Ni2 2.119(3) 1_556
C11 C12 1.369(5) .
C12 C13 1.374(5) .
C13 C14 1.370(5) .
C13 C16 1.486(5) .
C14 C15 1.376(5) .
C21 C22 1.364(5) .
C22 C23 1.375(5) .
C23 C24 1.387(5) .
C23 C26 1.480(5) .
C24 C25 1.365(5) .
C101 C106 1.331(7) .
C101 C102 1.404(8) 2_666
C102 C103 1.353(7) .
C102 C101 1.404(8) 2_666
C103 C104 1.418(7) .
C104 C107 1.383(6) .
C104 C105 1.432(6) 2_666
C105 C107 1.381(6) .
C105 C106 1.424(6) .
C105 C104 1.432(6) 2_666
